data_2217932
loop_
_publ_author_name
'Ding, Yu-Jie'
'Chang, Xi-Bin'
'Yang, Xiao-Qing'
'Dong, Wen-Kui'

_publ_section_title
;
 3,3'-Dibenzoyl-1,1'-(butane-1,4-diyl)dithiourea
;
_journal_coeditor_code HG2377
_journal_issue 4
_journal_name_full 'Acta Crystallographica Section E'
_journal_page_first o658
_journal_paper_doi 10.1107/S1600536808004340
_journal_volume 64
_journal_year 2008
_chemical_formula_iupac 'C20 H22 N4 O2 S2'
_chemical_formula_moiety 'C20 H22 N4 O2 S2'
_chemical_formula_sum 'C20 H22 N4 O2 S2'
_chemical_formula_weight 414.54
_chemical_melting_point .469E-305
_chemical_name_systematic
;
3,3'-Dibenzoyl-1,1'-(butane-1,4-diyl)dithiourea
;
_space_group_IT_number 14
_symmetry_cell_setting monoclinic
_symmetry_space_group_name_Hall '-P 2ybc'
_symmetry_space_group_name_H-M 'P 1 21/c 1'
_atom_sites_solution_hydrogens geom
_atom_sites_solution_primary direct
_atom_sites_solution_secondary difmap
_audit_creation_method SHELXL97
_cell_angle_alpha 90.00
_cell_angle_beta 104.018(2)
_cell_angle_gamma 90.00
_cell_formula_units_Z 2
_cell_length_a 6.0405(11)
_cell_length_b 23.358(2)
_cell_length_c 7.2877(13)
_cell_measurement_reflns_used 1545
_cell_measurement_temperature 298(2)
_cell_measurement_theta_max 27.527
_cell_measurement_theta_min 2.881
_cell_volume 997.6(3)
_computing_cell_refinement 'SAINT (Siemens, 1996)'
_computing_data_collection 'SMART (Siemens, 1996)'
_computing_data_reduction 'SAINT (Siemens, 1996)'
_computing_molecular_graphics 'SHELXTL (Version 5.1; Sheldrick, 2008)'
_computing_publication_material 'SHELXTL (Version 5.1; Sheldrick, 2008)'
_computing_structure_refinement 'SHELXL97 (Sheldrick, 2008)'
_computing_structure_solution 'SHELXS97 (Sheldrick, 2008)'
_diffrn_ambient_temperature 298(2)
_diffrn_measured_fraction_theta_full 0.984
_diffrn_measured_fraction_theta_max 0.984
_diffrn_measurement_device_type 'Bruker SMART CCD area-detector'
_diffrn_measurement_method '\f and \w'
_diffrn_radiation_monochromator graphite
_diffrn_radiation_source 'fine-focus sealed tube'
_diffrn_radiation_type MoK\a
_diffrn_radiation_wavelength 0.71073
_diffrn_reflns_av_R_equivalents 0.0575
_diffrn_reflns_av_sigmaI/netI 0.0784
_diffrn_reflns_limit_h_max 7
_diffrn_reflns_limit_h_min -7
_diffrn_reflns_limit_k_max 21
_diffrn_reflns_limit_k_min -27
_diffrn_reflns_limit_l_max 7
_diffrn_reflns_limit_l_min -8
_diffrn_reflns_number 4845
_diffrn_reflns_theta_full 25.00
_diffrn_reflns_theta_max 25.00
_diffrn_reflns_theta_min 1.74
_diffrn_standards_decay_% 0
_diffrn_standards_number 0
_exptl_absorpt_coefficient_mu 0.291
_exptl_absorpt_correction_T_max 0.9799
_exptl_absorpt_correction_T_min 0.9388
_exptl_absorpt_correction_type multi-scan
_exptl_absorpt_process_details '(SADABS; Sheldrick, 1996)'
_exptl_crystal_colour colourless
_exptl_crystal_density_diffrn 1.380
_exptl_crystal_density_method 'not measured'
_exptl_crystal_description block
_exptl_crystal_F_000 436
_exptl_crystal_size_max 0.22
_exptl_crystal_size_mid 0.16
_exptl_crystal_size_min 0.07
_refine_diff_density_max 0.226
_refine_diff_density_min -0.208
_refine_ls_extinction_method none
_refine_ls_goodness_of_fit_ref 1.021
_refine_ls_hydrogen_treatment constr
_refine_ls_matrix_type full
_refine_ls_number_parameters 127
_refine_ls_number_reflns 1735
_refine_ls_number_restraints 0
_refine_ls_restrained_S_all 1.021
_refine_ls_R_factor_all 0.1165
_refine_ls_R_factor_gt 0.0560
_refine_ls_shift/su_max 0.000
_refine_ls_shift/su_mean 0.000
_refine_ls_structure_factor_coef Fsqd
_refine_ls_weighting_details 'calc w = 1/[\s^2^(Fo^2^)+(0.0375P)^2^+0.093P] where P=(Fo^2^+2Fc^2^)/3'
_refine_ls_weighting_scheme calc
_refine_ls_wR_factor_gt 0.0894
_refine_ls_wR_factor_ref 0.1062
_reflns_number_gt 1044
_reflns_number_total 1735
_reflns_threshold_expression I>2\s(I)
_cod_data_source_file hg2377.cif
_cod_data_source_block I
_cod_original_sg_symbol_H-M 'P 21/c'
_cod_database_code 2217932
_cod_database_fobs_code 2217932

loop_
_symmetry_equiv_pos_as_xyz
'x, y, z'
'-x, y+1/2, -z+1/2'
'-x, -y, -z'
'x, -y-1/2, z-1/2'

loop_
_atom_site_type_symbol
_atom_site_label
_atom_site_fract_x
_atom_site_fract_y
_atom_site_fract_z
_atom_site_U_iso_or_equiv
_atom_site_adp_type
_atom_site_calc_flag
_atom_site_refinement_flags
_atom_site_occupancy
N N1 0.6333(4) 0.33193(10) 0.2464(3) 0.0436(7) Uani d . 1
H H1 0.4996 0.3174 0.2342 0.052 Uiso calc R 1
N N2 0.8393(4) 0.41571(9) 0.2530(3) 0.0378(6) Uani d . 1
H H2 0.9588 0.3944 0.2747 0.045 Uiso calc R 1
O O1 1.0080(4) 0.30751(8) 0.3060(3) 0.0556(7) Uani d . 1
S S1 0.39076(13) 0.42652(4) 0.19513(14) 0.0579(3) Uani d . 1
C C1 0.6387(5) 0.39150(12) 0.2345(4) 0.0367(7) Uani d . 1
C C2 0.8669(5) 0.47772(12) 0.2383(4) 0.0403(8) Uani d . 1
H H2A 0.7351 0.4931 0.1482 0.048 Uiso calc R 1
H H2B 1.0004 0.4853 0.1902 0.048 Uiso calc R 1
C C3 0.8930(4) 0.50817(12) 0.4263(4) 0.0415(8) Uani d . 1
H H3A 0.8946 0.5491 0.4051 0.050 Uiso calc R 1
H H3B 0.7612 0.4996 0.4755 0.050 Uiso calc R 1
C C4 0.8082(5) 0.29268(13) 0.2746(4) 0.0395(8) Uani d . 1
C C5 0.7380(5) 0.23119(12) 0.2626(4) 0.0383(8) Uani d . 1
C C6 0.5157(6) 0.21226(13) 0.1896(5) 0.0530(9) Uani d . 1
H H6 0.3997 0.2387 0.1462 0.064 Uiso calc R 1
C C7 0.4663(6) 0.15458(15) 0.1811(5) 0.0617(10) Uani d . 1
H H7 0.3171 0.1425 0.1316 0.074 Uiso calc R 1
C C8 0.6341(6) 0.11496(14) 0.2445(5) 0.0557(10) Uani d . 1
H H8 0.5993 0.0761 0.2394 0.067 Uiso calc R 1
C C9 0.8531(6) 0.13299(14) 0.3154(5) 0.0555(9) Uani d . 1
H H9 0.9681 0.1062 0.3581 0.067 Uiso calc R 1
C C10 0.9057(5) 0.19086(13) 0.3241(4) 0.0462(9) Uani d . 1
H H10 1.0558 0.2026 0.3720 0.055 Uiso calc R 1

loop_
_atom_site_aniso_label
_atom_site_aniso_U_11
_atom_site_aniso_U_22
_atom_site_aniso_U_33
_atom_site_aniso_U_12
_atom_site_aniso_U_13
_atom_site_aniso_U_23
N1 0.0352(14) 0.0346(15) 0.060(2) -0.0048(12) 0.0101(13) -0.0022(13)
N2 0.0309(14) 0.0340(14) 0.0476(17) 0.0051(11) 0.0077(12) -0.0024(12)
O1 0.0374(13) 0.0408(13) 0.0810(18) -0.0008(10) -0.0005(12) 0.0001(12)
S1 0.0363(5) 0.0507(5) 0.0883(8) 0.0062(4) 0.0181(5) 0.0070(5)
C1 0.0325(17) 0.0413(18) 0.036(2) 0.0030(14) 0.0078(14) 0.0004(15)
C2 0.0375(17) 0.0373(18) 0.047(2) 0.0039(14) 0.0125(15) 0.0036(16)
C3 0.0386(17) 0.0299(17) 0.055(2) 0.0042(13) 0.0102(16) 0.0017(16)
C4 0.043(2) 0.0399(19) 0.033(2) 0.0048(15) 0.0035(16) -0.0001(15)
C5 0.0455(19) 0.0358(18) 0.034(2) 0.0012(15) 0.0108(16) -0.0009(15)
C6 0.047(2) 0.042(2) 0.065(3) 0.0019(16) 0.0047(18) 0.0009(19)
C7 0.056(2) 0.049(2) 0.075(3) -0.0142(18) 0.007(2) -0.005(2)
C8 0.074(3) 0.039(2) 0.057(3) -0.0035(19) 0.021(2) 0.0001(18)
C9 0.071(3) 0.043(2) 0.054(3) 0.0150(19) 0.018(2) 0.0049(18)
C10 0.044(2) 0.044(2) 0.048(2) 0.0045(16) 0.0070(17) -0.0015(17)

loop_
_atom_type_symbol
_atom_type_description
_atom_type_scat_dispersion_real
_atom_type_scat_dispersion_imag
_atom_type_scat_source
C C 0.0033 0.0016 'International Tables Vol C Tables 4.2.6.8 and 6.1.1.4'
H H 0.0000 0.0000 'International Tables Vol C Tables 4.2.6.8 and 6.1.1.4'
N N 0.0061 0.0033 'International Tables Vol C Tables 4.2.6.8 and 6.1.1.4'
O O 0.0106 0.0060 'International Tables Vol C Tables 4.2.6.8 and 6.1.1.4'
S S 0.1246 0.1234 'International Tables Vol C Tables 4.2.6.8 and 6.1.1.4'

loop_
_geom_angle_atom_site_label_1
_geom_angle_atom_site_label_2
_geom_angle_atom_site_label_3
_geom_angle_site_symmetry_1
_geom_angle
C4 N1 C1 . 130.2(2)
C4 N1 H1 . 114.9
C1 N1 H1 . 114.9
C1 N2 C2 . 122.4(2)
C1 N2 H2 . 118.8
C2 N2 H2 . 118.8
N2 C1 N1 . 117.2(2)
N2 C1 S1 . 125.0(2)
N1 C1 S1 . 117.8(2)
N2 C2 C3 . 112.7(2)
N2 C2 H2A . 109.1
C3 C2 H2A . 109.1
N2 C2 H2B . 109.1
C3 C2 H2B . 109.1
H2A C2 H2B . 107.8
C3 C3 C2 3_766 114.0(3)
C3 C3 H3A 3_766 108.8
C2 C3 H3A . 108.8
C3 C3 H3B 3_766 108.8
C2 C3 H3B . 108.8
H3A C3 H3B . 107.7
O1 C4 N1 . 121.8(3)
O1 C4 C5 . 122.4(3)
N1 C4 C5 . 115.8(3)
C10 C5 C6 . 118.2(3)
C10 C5 C4 . 117.6(3)
C6 C5 C4 . 124.2(3)
C7 C6 C5 . 120.4(3)
C7 C6 H6 . 119.8
C5 C6 H6 . 119.8
C8 C7 C6 . 120.8(3)
C8 C7 H7 . 119.6
C6 C7 H7 . 119.6
C9 C8 C7 . 119.3(3)
C9 C8 H8 . 120.3
C7 C8 H8 . 120.3
C8 C9 C10 . 120.6(3)
C8 C9 H9 . 119.7
C10 C9 H9 . 119.7
C5 C10 C9 . 120.7(3)
C5 C10 H10 . 119.7
C9 C10 H10 . 119.7

loop_
_geom_bond_atom_site_label_1
_geom_bond_atom_site_label_2
_geom_bond_site_symmetry_2
_geom_bond_distance
N1 C4 . 1.376(3)
N1 C1 . 1.395(3)
N1 H1 . 0.8600
N2 C1 . 1.314(3)
N2 C2 . 1.465(3)
N2 H2 . 0.8600
O1 C4 . 1.223(3)
S1 C1 . 1.669(3)
C2 C3 . 1.518(4)
C2 H2A . 0.9700
C2 H2B . 0.9700
C3 C3 3_766 1.516(5)
C3 H3A . 0.9700
C3 H3B . 0.9700
C4 C5 . 1.494(4)
C5 C10 . 1.376(4)
C5 C6 . 1.391(4)
C6 C7 . 1.378(4)
C6 H6 . 0.9300
C7 C8 . 1.368(4)
C7 H7 . 0.9300
C8 C9 . 1.365(4)
C8 H8 . 0.9300
C9 C10 . 1.387(4)
C9 H9 . 0.9300
C10 H10 . 0.9300

loop_
_geom_hbond_atom_site_label_D
_geom_hbond_atom_site_label_H
_geom_hbond_atom_site_label_A
_geom_hbond_site_symmetry_A
_geom_hbond_distance_DH
_geom_hbond_distance_HA
_geom_hbond_distance_DA
_geom_hbond_angle_DHA
_geom_hbond_publ_flag
N2 H2 O1 . 0.8600 2.0600 2.717(3) 133.00 yes
C2 H2A S1 . 0.9700 2.6800 3.060(3) 103.00 yes
C2 H2B S1 1_655 0.9700 2.7200 3.468(3) 134.00 yes

loop_
_geom_torsion_atom_site_label_1
_geom_torsion_atom_site_label_2
_geom_torsion_atom_site_label_3
_geom_torsion_atom_site_label_4
_geom_torsion_site_symmetry_4
_geom_torsion
C2 N2 C1 N1 . 178.3(2)
C2 N2 C1 S1 . -0.9(4)
C4 N1 C1 N2 . -0.3(4)
C4 N1 C1 S1 . 179.0(2)
C1 N2 C2 C3 . 88.5(3)
N2 C2 C3 C3 3_766 64.4(4)
C1 N1 C4 O1 . 4.7(5)
C1 N1 C4 C5 . -174.8(3)
O1 C4 C5 C10 . 12.4(4)
N1 C4 C5 C10 . -168.1(3)
O1 C4 C5 C6 . -166.1(3)
N1 C4 C5 C6 . 13.4(4)
C10 C5 C6 C7 . 0.5(5)
C4 C5 C6 C7 . 179.0(3)
C5 C6 C7 C8 . 0.2(5)
C6 C7 C8 C9 . -0.6(5)
C7 C8 C9 C10 . 0.3(5)
C6 C5 C10 C9 . -0.8(5)
C4 C5 C10 C9 . -179.4(3)
C8 C9 C10 C5 . 0.4(5)
